data_4076867
loop_
_publ_author_name
'Russell, J. Monte'
'Sabat, Michal'
'Grimes, Russell N.'

_publ_section_title
;
 Organotransition-Metal Metallacarboranes. 59.1Synthesis and Linkage of
 Boron-Functionalized Ferracarborane Clusters
;
_journal_issue 20
_journal_name_full Organometallics
_journal_page_first 4113
_journal_paper_doi 10.1021/om020158n
_journal_volume 21
_journal_year 2002
_chemical_formula_sum 'C24 H37 B8 Fe2 I'
_chemical_formula_weight 650.62
_chemical_name_systematic
;
 eta(6)-C6H6Fe(2,3-Et2C2B4H3)-5-(eta(6)-C6H5)Fe(Et2C2B4H3-5-I)
;
_space_group_IT_number 14
_symmetry_cell_setting monoclinic
_symmetry_space_group_name_Hall '-P 2yn'
_symmetry_space_group_name_H-M 'P 1 21/n 1'
_atom_sites_solution_hydrogens difmap
_atom_sites_solution_primary direct
_atom_sites_solution_secondary difmap
_audit_creation_date 2001-12-13T20:01:37-00:00
_audit_creation_method 'WinGX routine CIF_UPDATE'
_cell_angle_alpha 90
_cell_angle_beta 91.606(2)
_cell_angle_gamma 90
_cell_formula_units_Z 4
_cell_length_a 7.6421(5)
_cell_length_b 15.8009(11)
_cell_length_c 22.5027(16)
_cell_measurement_reflns_used 8000
_cell_measurement_temperature 153(2)
_cell_measurement_theta_max 32.426
_cell_measurement_theta_min 2.223
_cell_volume 2716.2(3)
_computing_cell_refinement 'Bruker SMART'
_computing_data_collection 'Bruker SMART'
_computing_data_reduction 'Bruker SHELXTL'
_computing_molecular_graphics 'Bruker SHELXTL'
_computing_publication_material 'Bruker SHELXTL'
_computing_structure_refinement 'SHELXL-97 (Sheldrick, 1997)'
_computing_structure_solution 'SHELXS-97 (Sheldrick, 1990)'
_diffrn_ambient_temperature 153(2)
_diffrn_measured_fraction_theta_full 0.995
_diffrn_measured_fraction_theta_max 0.995
_diffrn_measurement_device_type 'Bruker SMART APEX CCD area detector'
_diffrn_measurement_method 'phi and omega scans'
_diffrn_radiation_monochromator graphite
_diffrn_radiation_type MoK\a
_diffrn_radiation_wavelength 0.71073
_diffrn_reflns_av_R_equivalents 0.0502
_diffrn_reflns_av_unetI/netI 0.0534
_diffrn_reflns_limit_h_max 11
_diffrn_reflns_limit_h_min -11
_diffrn_reflns_limit_k_max 23
_diffrn_reflns_limit_k_min -23
_diffrn_reflns_limit_l_max 33
_diffrn_reflns_limit_l_min -34
_diffrn_reflns_number 37080
_diffrn_reflns_theta_full 32.53
_diffrn_reflns_theta_max 32.53
_diffrn_reflns_theta_min 1.57
_exptl_absorpt_coefficient_mu 2.218
_exptl_absorpt_correction_T_max 0.801928
_exptl_absorpt_correction_T_min 0.629249
_exptl_absorpt_correction_type empirical
_exptl_absorpt_process_details 'SHELXTL SADABS'
_exptl_crystal_colour red
_exptl_crystal_density_diffrn 1.591
_exptl_crystal_density_meas ?
_exptl_crystal_density_method 'not measured'
_exptl_crystal_description needle
_exptl_crystal_F_000 1304
_exptl_crystal_size_max 0.38
_exptl_crystal_size_mid 0.17
_exptl_crystal_size_min 0.16
_refine_diff_density_max 1.299
_refine_diff_density_min -0.712
_refine_diff_density_rms 0.111
_refine_ls_extinction_coef none
_refine_ls_extinction_method none
_refine_ls_goodness_of_fit_ref 0.867
_refine_ls_hydrogen_treatment refined
_refine_ls_matrix_type full
_refine_ls_number_parameters 464
_refine_ls_number_reflns 9822
_refine_ls_number_restraints 0
_refine_ls_restrained_S_all 0.867
_refine_ls_R_factor_all 0.0509
_refine_ls_R_factor_gt 0.036
_refine_ls_shift/su_max 0.002
_refine_ls_shift/su_mean 0
_refine_ls_structure_factor_coef Fsqd
_refine_ls_weighting_details 'calc w=1/[\s^2^(Fo^2^)+(0.0340P)^2^+0.0000P] where P=(Fo^2^+2Fc^2^)/3'
_refine_ls_weighting_scheme calc
_refine_ls_wR_factor_gt 0.069
_refine_ls_wR_factor_ref 0.0718
_reflns_number_gt 7130
_reflns_number_total 9822
_reflns_threshold_expression >2sigma(I)
_cod_data_source_file om020158n_s1.cif
_cod_data_source_block c24h37b8fe2i
_cod_depositor_comments
;
The following automatic conversions were performed:

'_symmetry_cell_setting' value 'Monoclinic' changed to 'monoclinic'
according to /home/saulius/struct/CIF-dictionaries/cif_core.dic
dictionary named 'cif_core.dic' version 2.4.1 from 2010-06-29.

Automatic conversion script
Id: cif_fix_values 1715 2011-07-08 13:25:40Z adriana 

The following automatic conversions were performed:

'_exptl_crystal_density_meas' value 'not measured' was changed to '?'
- the value is perceived as not measured.

Automatic conversion script
Id: cif_fix_values 3008 2015-01-20 13:52:24Z robertas 
;
_cod_original_sg_symbol_H-M P2(1)/n
_cod_database_code 4076867

loop_
_symmetry_equiv_pos_as_xyz
'x, y, z'
'-x+1/2, y+1/2, -z+1/2'
'-x, -y, -z'
'x-1/2, -y-1/2, z-1/2'

loop_
_atom_site_label
_atom_site_type_symbol
_atom_site_fract_x
_atom_site_fract_y
_atom_site_fract_z
_atom_site_U_iso_or_equiv
_atom_site_adp_type
_atom_site_occupancy
_atom_site_symmetry_multiplicity
_atom_site_calc_flag
I1 I 0.616617(19) 0.834086(9) 0.191353(7) 0.02995(5) Uani 1 1 d
Fe1 Fe 0.73927(4) 0.850953(18) -0.065562(13) 0.02076(6) Uani 1 1 d
Fe2 Fe 0.95722(3) 0.683827(17) 0.114537(12) 0.01701(6) Uani 1 1 d
C2 C 0.9232(3) 0.84143(12) -0.12996(9) 0.0207(4) Uani 1 1 d
C2E C 1.0458(4) 0.97310(18) -0.17857(13) 0.0425(7) Uani 1 1 d
C2M C 0.9612(3) 0.88802(14) -0.18679(10) 0.0264(4) Uani 1 1 d
C3 C 0.8062(2) 0.76732(12) -0.13091(8) 0.0202(4) Uani 1 1 d
C3E C 0.5698(4) 0.67517(19) -0.18044(12) 0.0365(6) Uani 1 1 d
C3M C 0.7161(3) 0.73949(15) -0.18820(9) 0.0268(4) Uani 1 1 d
C4 C 0.8769(3) 0.57400(12) 0.15483(9) 0.0215(4) Uani 1 1 d
C4E C 1.1084(4) 0.49858(17) 0.21883(13) 0.0369(6) Uani 1 1 d
C4M C 0.9658(3) 0.49125(14) 0.17080(11) 0.0296(5) Uani 1 1 d
C5 C 0.7864(2) 0.58629(12) 0.09671(9) 0.0199(4) Uani 1 1 d
C5E C 0.6272(3) 0.45541(15) 0.06198(12) 0.0309(5) Uani 1 1 d
C5M C 0.7746(3) 0.51785(13) 0.05030(10) 0.0235(4) Uani 1 1 d
C6 C 1.0313(2) 0.75072(12) 0.03597(8) 0.0187(4) Uani 1 1 d
C7 C 1.0304(3) 0.80407(13) 0.08679(9) 0.0218(4) Uani 1 1 d
C8 C 1.1208(3) 0.78265(14) 0.13999(10) 0.0245(4) Uani 1 1 d
C9 C 1.2142(3) 0.70681(14) 0.14427(10) 0.0255(4) Uani 1 1 d
C10 C 1.2153(3) 0.65146(14) 0.09563(10) 0.0240(4) Uani 1 1 d
C11 C 1.1229(3) 0.67309(13) 0.04277(9) 0.0206(4) Uani 1 1 d
C12 C 0.4808(4) 0.8757(2) -0.09185(13) 0.0488(8) Uani 1 1 d
C13 C 0.4856(3) 0.83344(17) -0.03661(13) 0.0390(6) Uani 1 1 d
C14 C 0.5910(3) 0.86613(15) 0.00934(11) 0.0333(5) Uani 1 1 d
C15 C 0.6913(3) 0.93876(15) 0.00105(12) 0.0350(5) Uani 1 1 d
C16 C 0.6874(4) 0.98013(16) -0.05355(13) 0.0426(7) Uani 1 1 d
C17 C 0.5809(4) 0.9481(2) -0.10011(13) 0.0497(8) Uani 1 1 d
B4 B 0.8071(3) 0.71961(15) -0.06995(10) 0.0215(4) Uani 1 1 d
B5 B 0.9458(3) 0.77481(14) -0.02621(10) 0.0201(4) Uani 1 1 d
B6 B 1.0161(3) 0.85489(15) -0.06814(10) 0.0217(4) Uani 1 1 d
B7 B 1.0149(3) 0.74940(15) -0.09789(10) 0.0210(4) Uani 1 1 d
B8 B 0.6841(3) 0.67169(14) 0.09249(10) 0.0205(4) Uani 1 1 d
B9 B 0.7232(3) 0.71648(14) 0.15813(10) 0.0214(4) Uani 1 1 d
B10 B 0.8496(3) 0.65026(15) 0.19791(11) 0.0234(5) Uani 1 1 d
B11 B 0.6582(3) 0.61014(15) 0.15868(10) 0.0216(4) Uani 1 1 d
H2E1 H 0.966(4) 1.0097(19) -0.1569(13) 0.061(10) Uiso 1 1 d
H2E2 H 1.060(3) 0.9999(16) -0.2150(12) 0.043(8) Uiso 1 1 d
H2E3 H 1.158(4) 0.9682(18) -0.1601(13) 0.055(9) Uiso 1 1 d
H2M1 H 1.029(3) 0.8524(14) -0.2095(11) 0.030(6) Uiso 1 1 d
H2M2 H 0.864(3) 0.8949(15) -0.2071(10) 0.029(7) Uiso 1 1 d
H3E1 H 0.513(3) 0.6645(14) -0.2176(12) 0.034(7) Uiso 1 1 d
H3E2 H 0.613(3) 0.6274(17) -0.1650(11) 0.033(7) Uiso 1 1 d
H3E3 H 0.485(4) 0.6954(17) -0.1546(12) 0.045(8) Uiso 1 1 d
H3M1 H 0.804(3) 0.7164(14) -0.2131(9) 0.019(5) Uiso 1 1 d
H3M2 H 0.660(3) 0.7895(14) -0.2082(9) 0.022(6) Uiso 1 1 d
H4 H 0.740(3) 0.6593(12) -0.0638(9) 0.015(5) Uiso 1 1 d
H4E1 H 1.203(4) 0.538(2) 0.2070(13) 0.067(10) Uiso 1 1 d
H4E2 H 1.164(3) 0.4428(17) 0.2265(11) 0.042(7) Uiso 1 1 d
H4E3 H 1.068(4) 0.5256(18) 0.2535(13) 0.052(9) Uiso 1 1 d
H4M1 H 0.884(3) 0.4566(17) 0.1806(11) 0.041(8) Uiso 1 1 d
H4M2 H 1.013(3) 0.4660(14) 0.1357(10) 0.026(6) Uiso 1 1 d
H5E1 H 0.615(3) 0.4173(16) 0.0310(11) 0.033(7) Uiso 1 1 d
H5E2 H 0.520(3) 0.4840(16) 0.0641(11) 0.039(7) Uiso 1 1 d
H5E3 H 0.641(3) 0.4248(16) 0.0981(12) 0.038(7) Uiso 1 1 d
H5M1 H 0.887(3) 0.4902(14) 0.0500(10) 0.027(6) Uiso 1 1 d
H5M2 H 0.760(3) 0.5455(13) 0.0130(9) 0.016(5) Uiso 1 1 d
H6 H 1.112(3) 0.9030(13) -0.0578(9) 0.019(5) Uiso 1 1 d
H7 H 1.120(3) 0.7135(14) -0.1181(9) 0.026(6) Uiso 1 1 d
H7R H 0.962(3) 0.8511(14) 0.0854(9) 0.018(6) Uiso 1 1 d
H8 H 0.599(3) 0.6882(13) 0.0566(10) 0.021(6) Uiso 1 1 d
H8R H 1.109(3) 0.8153(16) 0.1682(12) 0.035(7) Uiso 1 1 d
H9R H 1.262(3) 0.6936(14) 0.1782(10) 0.023(6) Uiso 1 1 d
H10 H 0.894(3) 0.6496(14) 0.2462(11) 0.029(6) Uiso 1 1 d
H10R H 1.264(3) 0.5981(14) 0.1007(9) 0.024(6) Uiso 1 1 d
H11 H 0.554(3) 0.5735(13) 0.1733(9) 0.019(5) Uiso 1 1 d
H11R H 1.114(3) 0.6360(15) 0.0116(11) 0.030(6) Uiso 1 1 d
H12R H 0.424(5) 0.854(2) -0.1198(15) 0.068(11) Uiso 1 1 d
H13R H 0.422(4) 0.7805(18) -0.0337(12) 0.052(8) Uiso 1 1 d
H14R H 0.600(4) 0.8380(16) 0.0463(12) 0.042(8) Uiso 1 1 d
H15R H 0.764(4) 0.9553(19) 0.0291(13) 0.061(10) Uiso 1 1 d
H16R H 0.752(4) 1.027(2) -0.0585(13) 0.064(10) Uiso 1 1 d
H17R H 0.578(4) 0.9688(19) -0.1335(13) 0.055(9) Uiso 1 1 d

loop_
_atom_site_aniso_label
_atom_site_aniso_U_11
_atom_site_aniso_U_22
_atom_site_aniso_U_33
_atom_site_aniso_U_23
_atom_site_aniso_U_13
_atom_site_aniso_U_12
I1 0.02672(8) 0.02653(7) 0.03697(9) -0.01129(6) 0.00786(6) -0.00114(5)
Fe1 0.01723(14) 0.02498(15) 0.02024(14) 0.00095(11) 0.00349(10) 0.00398(11)
Fe2 0.01499(13) 0.01902(13) 0.01707(13) -0.00154(10) 0.00122(10) -0.00212(10)
C2 0.0183(9) 0.0225(9) 0.0214(9) 0.0012(7) 0.0038(7) 0.0015(7)
C2E 0.0581(19) 0.0357(14) 0.0338(15) 0.0116(11) 0.0028(13) -0.0147(13)
C2M 0.0294(12) 0.0283(11) 0.0218(11) 0.0033(8) 0.0051(9) -0.0019(9)
C3 0.0169(9) 0.0238(9) 0.0201(10) -0.0005(7) 0.0021(7) 0.0003(7)
C3E 0.0329(13) 0.0490(16) 0.0275(13) -0.0020(11) -0.0025(10) -0.0142(11)
C3M 0.0255(11) 0.0345(12) 0.0204(10) 0.0004(9) 0.0007(8) -0.0043(9)
C4 0.0202(10) 0.0214(9) 0.0229(10) 0.0014(7) 0.0013(8) -0.0035(7)
C4E 0.0363(14) 0.0316(13) 0.0422(15) 0.0085(11) -0.0072(11) 0.0001(11)
C4M 0.0306(12) 0.0245(11) 0.0337(13) 0.0028(9) -0.0016(10) -0.0012(9)
C5 0.0173(9) 0.0228(9) 0.0198(9) -0.0020(7) 0.0029(7) -0.0047(7)
C5E 0.0267(12) 0.0280(11) 0.0382(14) -0.0104(10) 0.0049(10) -0.0088(9)
C5M 0.0225(10) 0.0241(10) 0.0239(11) -0.0059(8) 0.0032(8) -0.0036(8)
C6 0.0156(8) 0.0215(9) 0.0191(9) 0.0012(7) 0.0033(7) -0.0019(7)
C7 0.0217(10) 0.0195(9) 0.0243(10) -0.0008(8) 0.0023(8) -0.0045(7)
C8 0.0256(11) 0.0267(10) 0.0213(10) -0.0045(8) 0.0011(8) -0.0101(8)
C9 0.0180(10) 0.0346(12) 0.0236(11) 0.0036(9) -0.0028(8) -0.0063(8)
C10 0.0155(9) 0.0287(11) 0.0277(11) 0.0036(8) 0.0017(8) 0.0020(8)
C11 0.0162(9) 0.0259(10) 0.0199(9) -0.0024(8) 0.0032(7) -0.0006(7)
C12 0.0272(13) 0.075(2) 0.0440(17) -0.0185(15) -0.0094(12) 0.0242(14)
C13 0.0196(11) 0.0438(14) 0.0543(17) -0.0074(12) 0.0140(11) 0.0025(10)
C14 0.0361(13) 0.0374(13) 0.0273(12) 0.0017(10) 0.0142(10) 0.0152(10)
C15 0.0327(13) 0.0336(13) 0.0388(14) -0.0101(11) 0.0032(11) 0.0102(10)
C16 0.0410(15) 0.0285(13) 0.0595(18) 0.0036(12) 0.0215(13) 0.0117(11)
C17 0.0552(18) 0.0599(19) 0.0347(15) 0.0169(14) 0.0152(13) 0.0383(16)
B4 0.0206(11) 0.0235(11) 0.0205(11) 0.0001(8) 0.0024(9) -0.0012(8)
B5 0.0185(10) 0.0221(10) 0.0200(11) 0.0002(8) 0.0039(8) 0.0021(8)
B6 0.0195(11) 0.0242(11) 0.0216(11) -0.0010(9) 0.0030(8) 0.0013(8)
B7 0.0187(10) 0.0233(11) 0.0211(11) -0.0003(8) 0.0019(8) 0.0015(8)
B8 0.0173(10) 0.0233(11) 0.0212(11) -0.0005(8) 0.0021(8) -0.0026(8)
B9 0.0185(10) 0.0233(11) 0.0228(11) -0.0043(9) 0.0054(8) -0.0017(8)
B10 0.0225(11) 0.0287(12) 0.0190(11) -0.0014(9) 0.0024(8) -0.0049(9)
B11 0.0191(10) 0.0258(11) 0.0203(11) -0.0025(9) 0.0039(8) -0.0050(8)

loop_
_atom_type_symbol
_atom_type_description
_atom_type_scat_dispersion_real
_atom_type_scat_dispersion_imag
_atom_type_scat_source
C C 0.0033 0.0016 'International Tables Vol C Tables 4.2.6.8 and 6.1.1.4'
H H 0 0 'International Tables Vol C Tables 4.2.6.8 and 6.1.1.4'
B B 0.0013 0.0007 'International Tables Vol C Tables 4.2.6.8 and 6.1.1.4'
Fe Fe 0.3463 0.8444 'International Tables Vol C Tables 4.2.6.8 and 6.1.1.4'
I I -0.4742 1.8119 'International Tables Vol C Tables 4.2.6.8 and 6.1.1.4'

loop_
_geom_angle_atom_site_label_1
_geom_angle_atom_site_label_2
_geom_angle_atom_site_label_3
_geom_angle
C3 Fe1 C2 42.07(7)
C3 Fe1 C14 144.16(9)
C2 Fe1 C14 169.80(10)
C3 Fe1 C13 113.06(9)
C2 Fe1 C13 150.91(10)
C14 Fe1 C13 39.19(10)
C3 Fe1 C15 175.63(9)
C2 Fe1 C15 134.02(9)
C14 Fe1 C15 39.25(10)
C13 Fe1 C15 71.26(11)
C3 Fe1 C12 99.83(10)
C2 Fe1 C12 118.43(10)
C14 Fe1 C12 70.94(11)
C13 Fe1 C12 39.61(12)
C15 Fe1 C12 83.94(11)
C3 Fe1 C17 111.07(10)
C2 Fe1 C17 101.07(9)
C14 Fe1 C17 83.88(10)
C13 Fe1 C17 71.31(12)
C15 Fe1 C17 70.53(11)
C12 Fe1 C17 38.95(13)
C3 Fe1 C16 140.39(10)
C2 Fe1 C16 107.33(9)
C14 Fe1 C16 70.90(10)
C13 Fe1 C16 84.72(11)
C15 Fe1 C16 38.87(10)
C12 Fe1 C16 70.90(13)
C17 Fe1 C16 39.13(12)
C3 Fe1 B6 74.36(8)
C2 Fe1 B6 43.84(8)
C14 Fe1 B6 126.03(10)
C13 Fe1 B6 162.20(11)
C15 Fe1 B6 101.32(10)
C12 Fe1 B6 157.86(12)
C17 Fe1 B6 122.42(12)
C16 Fe1 B6 99.63(10)
C3 Fe1 B4 43.75(8)
C2 Fe1 B4 74.04(8)
C14 Fe1 B4 106.76(9)
C13 Fe1 B4 96.57(10)
C15 Fe1 B4 136.58(10)
C12 Fe1 B4 113.44(12)
C17 Fe1 B4 146.35(12)
C16 Fe1 B4 174.43(11)
B6 Fe1 B4 77.53(9)
C3 Fe1 B5 74.97(8)
C2 Fe1 B5 74.99(8)
C14 Fe1 B5 98.11(9)
C13 Fe1 B5 118.36(10)
C15 Fe1 B5 102.59(9)
C12 Fe1 B5 154.06(12)
C17 Fe1 B5 166.44(12)
C16 Fe1 B5 128.97(11)
B6 Fe1 B5 46.17(9)
B4 Fe1 B5 45.78(9)
C5 Fe2 C4 42.05(8)
C5 Fe2 C8 174.94(8)
C4 Fe2 C8 134.32(8)
C5 Fe2 C7 143.29(8)
C4 Fe2 C7 170.81(8)
C8 Fe2 C7 39.61(8)
C5 Fe2 C11 100.61(8)
C4 Fe2 C11 117.83(8)
C8 Fe2 C11 84.30(8)
C7 Fe2 C11 70.62(8)
C5 Fe2 C9 141.30(8)
C4 Fe2 C9 107.13(8)
C8 Fe2 C9 39.24(9)
C7 Fe2 C9 71.30(8)
C11 Fe2 C9 71.13(8)
C5 Fe2 C10 112.01(8)
C4 Fe2 C10 100.24(8)
C8 Fe2 C10 71.06(9)
C7 Fe2 C10 84.23(8)
C11 Fe2 C10 39.38(8)
C9 Fe2 C10 39.16(8)
C5 Fe2 B9 74.57(8)
C4 Fe2 B9 74.73(8)
C8 Fe2 B9 101.44(9)
C7 Fe2 B9 98.82(9)
C11 Fe2 B9 155.90(9)
C9 Fe2 B9 127.24(9)
C10 Fe2 B9 164.22(9)
C5 Fe2 B10 74.15(8)
C4 Fe2 B10 43.73(8)
C8 Fe2 B10 100.87(9)
C7 Fe2 B10 127.11(9)
C11 Fe2 B10 156.39(9)
C9 Fe2 B10 98.25(9)
C10 Fe2 B10 120.41(9)
B9 Fe2 B10 46.04(9)
C5 Fe2 B8 43.66(8)
C4 Fe2 B8 74.09(8)
C8 Fe2 B8 135.13(9)
C7 Fe2 B8 106.29(8)
C11 Fe2 B8 114.98(8)
C9 Fe2 B8 172.67(9)
C10 Fe2 B8 148.16(8)
B9 Fe2 B8 45.71(9)
B10 Fe2 B8 77.55(9)
C5 Fe2 C6 112.91(8)
C4 Fe2 C6 149.89(8)
C8 Fe2 C6 71.69(8)
C7 Fe2 C6 39.21(7)
C11 Fe2 C6 39.09(7)
C9 Fe2 C6 84.89(8)
C10 Fe2 C6 71.41(8)
B9 Fe2 C6 120.29(8)
B10 Fe2 C6 164.00(8)
B8 Fe2 C6 97.54(8)
C3 C2 C2M 120.40(18)
C3 C2 B6 112.49(17)
C2M C2 B6 126.55(18)
C3 C2 B7 65.40(13)
C2M C2 B7 131.75(17)
B6 C2 B7 65.21(13)
C3 C2 Fe1 68.96(10)
C2M C2 Fe1 135.54(15)
B6 C2 Fe1 70.34(11)
B7 C2 Fe1 92.50(11)
C2E C2M C2 115.1(2)
C2 C3 C3M 120.39(17)
C2 C3 B4 112.47(17)
C3M C3 B4 126.80(17)
C2 C3 B7 65.16(13)
C3M C3 B7 134.30(17)
B4 C3 B7 64.62(13)
C2 C3 Fe1 68.97(11)
C3M C3 Fe1 133.05(15)
B4 C3 Fe1 71.17(11)
B7 C3 Fe1 92.40(11)
C3 C3M C3E 114.49(18)
C5 C4 C4M 121.40(18)
C5 C4 B10 112.37(17)
C4M C4 B10 125.85(18)
C5 C4 B11 65.24(13)
C4M C4 B11 133.30(17)
B10 C4 B11 65.07(14)
C5 C4 Fe2 68.70(10)
C4M C4 Fe2 134.08(15)
B10 C4 Fe2 70.75(11)
B11 C4 Fe2 92.47(11)
C4 C4M C4E 114.3(2)
C4 C5 C5M 122.57(18)
C4 C5 B8 112.92(17)
C5M C5 B8 123.98(18)
C4 C5 B11 65.47(13)
C5M C5 B11 132.63(16)
B8 C5 B11 64.90(13)
C4 C5 Fe2 69.25(10)
C5M C5 Fe2 134.52(14)
B8 C5 Fe2 71.19(11)
B11 C5 Fe2 92.82(11)
C5 C5M C5E 112.07(18)
C11 C6 C7 116.10(18)
C11 C6 B5 119.77(17)
C7 C6 B5 124.08(18)
C11 C6 Fe2 68.07(11)
C7 C6 Fe2 67.80(11)
B5 C6 Fe2 137.51(13)
C8 C7 C6 121.91(19)
C8 C7 Fe2 69.80(12)
C6 C7 Fe2 72.99(11)
C9 C8 C7 120.2(2)
C9 C8 Fe2 71.05(12)
C7 C8 Fe2 70.59(12)
C8 C9 C10 119.7(2)
C8 C9 Fe2 69.71(12)
C10 C9 Fe2 70.60(12)
C9 C10 C11 119.6(2)
C9 C10 Fe2 70.24(12)
C11 C10 Fe2 70.07(11)
C10 C11 C6 122.36(19)
C10 C11 Fe2 70.55(12)
C6 C11 Fe2 72.85(11)
C17 C12 C13 120.4(3)
C17 C12 Fe1 70.86(16)
C13 C12 Fe1 70.10(14)
C14 C13 C12 118.6(3)
C14 C13 Fe1 70.03(14)
C12 C13 Fe1 70.29(15)
C13 C14 C15 120.9(2)
C13 C14 Fe1 70.79(13)
C15 C14 Fe1 70.82(14)
C16 C15 C14 120.4(3)
C16 C15 Fe1 71.18(15)
C14 C15 Fe1 69.93(13)
C15 C16 C17 119.2(3)
C15 C16 Fe1 69.95(14)
C17 C16 Fe1 70.19(16)
C12 C17 C16 120.4(3)
C12 C17 Fe1 70.20(16)
C16 C17 Fe1 70.68(15)
C3 B4 B5 104.60(17)
C3 B4 B7 63.07(13)
B5 B4 B7 60.98(13)
C3 B4 Fe1 65.07(11)
B5 B4 Fe1 67.52(11)
B7 B4 Fe1 88.83(12)
C6 B5 B4 129.63(18)
C6 B5 B6 123.45(18)
B4 B5 B6 105.68(17)
C6 B5 B7 129.22(17)
B4 B5 B7 62.76(13)
B6 B5 B7 63.03(13)
C6 B5 Fe1 141.38(14)
B4 B5 Fe1 66.70(11)
B6 B5 Fe1 65.77(11)
B7 B5 Fe1 89.18(12)
C2 B6 B5 104.74(17)
C2 B6 B7 62.82(13)
B5 B6 B7 60.71(13)
C2 B6 Fe1 65.82(11)
B5 B6 Fe1 68.06(11)
B7 B6 Fe1 89.33(12)
B5 B7 C2 93.51(14)
B5 B7 C3 93.36(14)
C2 B7 C3 49.44(11)
B5 B7 B4 56.26(12)
C2 B7 B4 90.84(14)
C3 B7 B4 52.31(11)
B5 B7 B6 56.26(12)
C2 B7 B6 51.97(12)
C3 B7 B6 90.18(14)
B4 B7 B6 96.24(15)
C5 B8 B9 103.72(17)
C5 B8 B11 63.10(13)
B9 B8 B11 60.86(13)
C5 B8 Fe2 65.15(11)
B9 B8 Fe2 66.72(11)
B11 B8 Fe2 89.16(12)
B8 B9 B10 107.33(17)
B8 B9 B11 63.43(13)
B10 B9 B11 63.54(14)
B8 B9 Fe2 67.57(11)
B10 B9 Fe2 67.27(11)
B11 B9 Fe2 90.72(12)
B8 B9 I1 127.77(15)
B10 B9 I1 124.73(15)
B11 B9 I1 135.20(14)
Fe2 B9 I1 134.03(11)
C4 B10 B9 103.65(17)
C4 B10 B11 62.99(13)
B9 B10 B11 60.52(14)
C4 B10 Fe2 65.52(11)
B9 B10 Fe2 66.69(11)
B11 B10 Fe2 89.09(12)
B9 B11 C5 92.04(14)
B9 B11 C4 92.35(14)
C5 B11 C4 49.29(11)
B9 B11 B8 55.71(12)
C5 B11 B8 51.99(11)
C4 B11 B8 90.48(14)
B9 B11 B10 55.94(13)
C5 B11 B10 90.09(14)
C4 B11 B10 51.93(12)
B8 B11 B10 96.28(15)

loop_
_geom_bond_atom_site_label_1
_geom_bond_atom_site_label_2
_geom_bond_distance
I1 B9 2.170(2)
Fe1 C3 2.0524(19)
Fe1 C2 2.0525(19)
Fe1 C14 2.071(2)
Fe1 C13 2.081(2)
Fe1 C15 2.083(2)
Fe1 C12 2.083(3)
Fe1 C17 2.092(3)
Fe1 C16 2.098(3)
Fe1 B6 2.119(2)
Fe1 B4 2.142(2)
Fe1 B5 2.155(2)
Fe2 C5 2.0520(18)
Fe2 C4 2.0595(19)
Fe2 C8 2.071(2)
Fe2 C7 2.081(2)
Fe2 C11 2.087(2)
Fe2 C9 2.088(2)
Fe2 C10 2.093(2)
Fe2 B9 2.127(2)
Fe2 B10 2.136(2)
Fe2 B8 2.141(2)
Fe2 C6 2.1494(18)
C2 C3 1.473(3)
C2 C2M 1.511(3)
C2 B6 1.558(3)
C2 B7 1.760(3)
C2E C2M 1.501(3)
C3 C3M 1.510(3)
C3 B4 1.565(3)
C3 B7 1.764(3)
C3E C3M 1.524(3)
C4 C5 1.475(3)
C4 C4M 1.512(3)
C4 B10 1.564(3)
C4 B11 1.770(3)
C4E C4M 1.517(3)
C5 C5M 1.504(3)
C5 B8 1.561(3)
C5 B11 1.767(3)
C5E C5M 1.525(3)
C6 C11 1.418(3)
C6 C7 1.421(3)
C6 B5 1.574(3)
C7 C8 1.407(3)
C8 C9 1.397(3)
C9 C10 1.401(3)
C10 C11 1.408(3)
C12 C17 1.392(5)
C12 C13 1.411(4)
C13 C14 1.392(4)
C14 C15 1.395(4)
C15 C16 1.391(4)
C16 C17 1.403(4)
B4 B5 1.671(3)
B4 B7 1.787(3)
B5 B6 1.676(3)
B5 B7 1.758(3)
B6 B7 1.796(3)
B8 B9 1.658(3)
B8 B11 1.794(3)
B9 B10 1.667(3)
B9 B11 1.752(3)
B10 B11 1.802(3)
